data_7121067
loop_
_publ_author_name
'Pe\~nas-Defrutos, M N'
'Bartolom\'e, C'
'Garc\'ia-Melchor, M'
'Espinet, P.'

_publ_section_title
;
 Hidden aryl-exchange processes in stable 16e Rh<sup>III</sup>
 [RhCp*Ar<sub>2</sub>] complexes, and their unexpected transmetalation
 mechanism.
;
_journal_issue 8
_journal_name_full 'Chemical communications (Cambridge, England)'
_journal_page_first 984
_journal_page_last 987
_journal_paper_doi 10.1039/c7cc09352g
_journal_volume 54
_journal_year 2018
_chemical_formula_moiety 'C24 H18 F10 N Rh'
_chemical_formula_sum 'C24 H18 F10 N Rh'
_chemical_formula_weight 613.30
_space_group_crystal_system triclinic
_space_group_IT_number 2
_space_group_name_Hall '-P 1'
_space_group_name_H-M_alt 'P -1'
_symmetry_space_group_name_Hall '-P 1'
_symmetry_space_group_name_H-M 'P -1'
_atom_sites_solution_hydrogens geom
_atom_sites_solution_primary direct
_audit_creation_date 2017-10-16
_audit_creation_method
;
Olex2 1.2-alpha
(compiled 2017.08.10 svn.r3458 for OlexSys, GUI svn.r5381)
;
_audit_update_record
;
2017-12-02 deposited with the CCDC.
2018-01-02 downloaded from the CCDC.
;
_cell_angle_alpha 85.672(4)
_cell_angle_beta 75.218(4)
_cell_angle_gamma 61.708(4)
_cell_formula_units_Z 2
_cell_length_a 8.8736(4)
_cell_length_b 9.2267(3)
_cell_length_c 16.5011(7)
_cell_measurement_reflns_used 5349
_cell_measurement_temperature 294
_cell_measurement_theta_max 75.9640
_cell_measurement_theta_min 2.7380
_cell_volume 1148.61(9)
_computing_cell_refinement
;
CrysAlisPro, Agilent Technologies,
Version 1.171.36.32 (release 02-08-2013 CrysAlis171 .NET)
(compiled Aug  2 2013,16:46:58)
;
_computing_data_collection
;
CrysAlisPro, Agilent Technologies,
Version 1.171.36.32 (release 02-08-2013 CrysAlis171 .NET)
(compiled Aug  2 2013,16:46:58)
;
_computing_data_reduction
;
CrysAlisPro, Agilent Technologies,
Version 1.171.36.32 (release 02-08-2013 CrysAlis171 .NET)
(compiled Aug  2 2013,16:46:58)
;
_computing_molecular_graphics 'Olex2 (Dolomanov et al., 2009)'
_computing_publication_material 'Olex2 (Dolomanov et al., 2009)'
_computing_structure_refinement 'ShelXL (Sheldrick, 2015)'
_computing_structure_solution 'ShelXT (Sheldrick, 2015)'
_diffrn_ambient_temperature 294
_diffrn_detector_area_resol_mean 10.4757
_diffrn_measured_fraction_theta_full 0.995
_diffrn_measured_fraction_theta_max 0.971
_diffrn_measurement_details
;
#__ type_ start__ end____ width___ exp.time_
  1 omega  -66.00   30.00   1.0000    2.0750
omega____ theta____ kappa____ phi______ frames
    -      -40.9313   57.0000  -90.0000 96

#__ type_ start__ end____ width___ exp.time_
  2 omega  -74.00   26.00   1.0000    2.0750
omega____ theta____ kappa____ phi______ frames
    -      -40.9313   77.0000   30.0000 100

#__ type_ start__ end____ width___ exp.time_
  3 omega -108.00  -18.00   1.0000    2.0750
omega____ theta____ kappa____ phi______ frames
    -      -40.9313  -57.0000  120.0000 90

#__ type_ start__ end____ width___ exp.time_
  4 omega   84.00  124.00   1.0000    8.3000
omega____ theta____ kappa____ phi______ frames
    -      112.0000   30.0000 -150.0000 40

#__ type_ start__ end____ width___ exp.time_
  5 omega  133.00  178.00   1.0000    8.3000
omega____ theta____ kappa____ phi______ frames
    -      112.0000   30.0000 -150.0000 45

#__ type_ start__ end____ width___ exp.time_
  6 omega  102.00  129.00   1.0000    8.3000
omega____ theta____ kappa____ phi______ frames
    -      112.0000  -30.0000  -90.0000 27

#__ type_ start__ end____ width___ exp.time_
  7 omega   61.00   88.00   1.0000    8.3000
omega____ theta____ kappa____ phi______ frames
    -      112.0000  -30.0000  -90.0000 27

#__ type_ start__ end____ width___ exp.time_
  8 omega   45.00  140.00   1.0000    8.3000
omega____ theta____ kappa____ phi______ frames
    -      112.0000  -61.0000 -150.0000 95

#__ type_ start__ end____ width___ exp.time_
  9 omega   84.00  121.00   1.0000    8.3000
omega____ theta____ kappa____ phi______ frames
    -      112.0000 -125.0000    0.0000 37

#__ type_ start__ end____ width___ exp.time_
 10 omega   62.00  120.00   1.0000    8.3000
omega____ theta____ kappa____ phi______ frames
    -      112.0000 -121.0000  145.0000 58

#__ type_ start__ end____ width___ exp.time_
 11 omega   45.00   71.00   1.0000    8.3000
omega____ theta____ kappa____ phi______ frames
    -      112.0000 -125.0000    0.0000 26

#__ type_ start__ end____ width___ exp.time_
 12 omega   39.00  101.00   1.0000    8.3000
omega____ theta____ kappa____ phi______ frames
    -      112.0000  -94.0000   30.0000 62

#__ type_ start__ end____ width___ exp.time_
 13 omega   41.00  136.00   1.0000    8.3000
omega____ theta____ kappa____ phi______ frames
    -      112.0000  -61.0000   30.0000 95

#__ type_ start__ end____ width___ exp.time_
 14 omega   84.00  167.00   1.0000    8.3000
omega____ theta____ kappa____ phi______ frames
    -      112.0000   30.0000  120.0000 83

#__ type_ start__ end____ width___ exp.time_
 15 omega   90.00  178.00   1.0000    8.3000
omega____ theta____ kappa____ phi______ frames
    -      112.0000   45.0000  150.0000 88

#__ type_ start__ end____ width___ exp.time_
 16 omega   39.00  138.00   1.0000    8.3000
omega____ theta____ kappa____ phi______ frames
    -      112.0000  -30.0000  150.0000 99

#__ type_ start__ end____ width___ exp.time_
 17 omega   48.00  109.00   1.0000    8.3000
omega____ theta____ kappa____ phi______ frames
    -      112.0000  -94.0000 -180.0000 61
;
_diffrn_measurement_device_type 'SuperNova, Dual, Cu at zero, Atlas'
_diffrn_measurement_method '\w scans'
_diffrn_orient_matrix_UB_11 -0.0771825000
_diffrn_orient_matrix_UB_12 0.0069378000
_diffrn_orient_matrix_UB_13 0.0953690000
_diffrn_orient_matrix_UB_21 0.1878970000
_diffrn_orient_matrix_UB_22 -0.1060375000
_diffrn_orient_matrix_UB_23 0.0122221000
_diffrn_orient_matrix_UB_31 0.0141340000
_diffrn_orient_matrix_UB_32 0.1573709000
_diffrn_orient_matrix_UB_33 0.0102607000
_diffrn_radiation_monochromator mirror
_diffrn_radiation_type CuK\a
_diffrn_radiation_wavelength 1.54184
_diffrn_reflns_av_R_equivalents 0.0251
_diffrn_reflns_av_unetI/netI 0.0334
_diffrn_reflns_Laue_measured_fraction_full 0.995
_diffrn_reflns_Laue_measured_fraction_max 0.971
_diffrn_reflns_limit_h_max 11
_diffrn_reflns_limit_h_min -11
_diffrn_reflns_limit_k_max 11
_diffrn_reflns_limit_k_min -7
_diffrn_reflns_limit_l_max 20
_diffrn_reflns_limit_l_min -19
_diffrn_reflns_number 8234
_diffrn_reflns_point_group_measured_fraction_full 0.995
_diffrn_reflns_point_group_measured_fraction_max 0.971
_diffrn_reflns_theta_full 67.684
_diffrn_reflns_theta_max 76.095
_diffrn_reflns_theta_min 2.773
_diffrn_source 'SuperNova (Cu) X-ray Source'
_exptl_absorpt_coefficient_mu 6.899
_exptl_absorpt_correction_T_max 1.00000
_exptl_absorpt_correction_T_min 0.77859
_exptl_absorpt_correction_type multi-scan
_exptl_absorpt_process_details
;
CrysAlisPro, Agilent Technologies,
Version 1.171.36.32 (release 02-08-2013 CrysAlis171 .NET)
(compiled Aug  2 2013,16:46:58)
Empirical absorption correction using spherical harmonics,
 implemented in SCALE3 ABSPACK scaling algorithm.
;
_exptl_crystal_colour yellow
_exptl_crystal_colour_primary yellow
_exptl_crystal_density_diffrn 1.773
_exptl_crystal_description prism
_exptl_crystal_F_000 608
_exptl_crystal_size_max 0.2505
_exptl_crystal_size_mid 0.0998
_exptl_crystal_size_min 0.0601
_refine_diff_density_max 0.513
_refine_diff_density_min -0.962
_refine_diff_density_rms 0.077
_refine_ls_extinction_method none
_refine_ls_goodness_of_fit_ref 1.048
_refine_ls_hydrogen_treatment constr
_refine_ls_matrix_type full
_refine_ls_number_parameters 331
_refine_ls_number_reflns 4673
_refine_ls_number_restraints 0
_refine_ls_restrained_S_all 1.048
_refine_ls_R_factor_all 0.0337
_refine_ls_R_factor_gt 0.0309
_refine_ls_shift/su_max 0.001
_refine_ls_shift/su_mean 0.000
_refine_ls_structure_factor_coef Fsqd
_refine_ls_weighting_details 'w=1/[\s^2^(Fo^2^)+(0.0473P)^2^+0.2148P] where P=(Fo^2^+2Fc^2^)/3'
_refine_ls_weighting_scheme calc
_refine_ls_wR_factor_gt 0.0780
_refine_ls_wR_factor_ref 0.0805
_reflns_Friedel_coverage 0.000
_reflns_number_gt 4351
_reflns_number_total 4673
_reflns_threshold_expression 'I > 2\s(I)'
_cod_data_source_file c7cc09352g2.cif
_cod_data_source_block 3
_cod_depositor_comments 'Adding full bibliography for 7121066--7121070.cif.'
_cod_database_code 7121067
_shelx_shelxl_version_number 2014/7
_chemical_oxdiff_formula 'C24 H18 F10 N Rh'
_chemical_oxdiff_usercomment yellow
_shelx_space_group_comment
;
The symmetry employed for this shelxl refinement is uniquely defined
by the following loop, which should always be used as a source of
symmetry information in preference to the above space-group names.
They are only intended as comments.
;
_reflns_odcompleteness_completeness 98.51
_reflns_odcompleteness_iscentric 1
_reflns_odcompleteness_theta 74.33
_olex2_refinement_description
;
1. Fixed Uiso
 At 1.5 times of:
  All C(H,H,H) groups
2.a Idealised Me refined as rotating group:
 C37(H37A,H37B,H37C), C39(H39A,H39B,H39C), C36(H36A,H36B,H36C), C2(H2A,H2B,
 H2C), C40(H40A,H40B,H40C), C38(H38A,H38B,H38C)
;
_olex2_submission_special_instructions 'No special instructions were received'

loop_
_space_group_symop_operation_xyz
'x, y, z'
'-x, -y, -z'

loop_
_atom_site_label
_atom_site_type_symbol
_atom_site_fract_x
_atom_site_fract_y
_atom_site_fract_z
_atom_site_U_iso_or_equiv
_atom_site_adp_type
_atom_site_occupancy
_atom_site_site_symmetry_order
_atom_site_calc_flag
_atom_site_refinement_flags_posn
Rh1 Rh 0.17203(2) 0.24529(2) 0.25013(2) 0.03746(8) Uani 1 1 d .
F15 F 0.5461(3) 0.5402(3) 0.07669(16) 0.0779(6) Uani 1 1 d .
F26 F -0.1478(3) 0.6224(3) 0.32239(15) 0.0673(5) Uani 1 1 d .
F22 F 0.4179(2) 0.2555(2) 0.36711(13) 0.0573(4) Uani 1 1 d .
F14 F 0.8553(3) 0.2566(4) 0.03658(16) 0.0857(8) Uani 1 1 d .
F16 F 0.2567(3) 0.5405(2) 0.17385(14) 0.0630(5) Uani 1 1 d .
F24 F 0.0677(3) 0.7641(3) 0.51550(14) 0.0765(6) Uani 1 1 d .
F25 F -0.1913(3) 0.8301(2) 0.43729(15) 0.0682(5) Uani 1 1 d .
F13 F 0.8709(3) -0.0299(3) 0.10049(19) 0.0890(8) Uani 1 1 d .
F12 F 0.5840(3) -0.0362(2) 0.19543(17) 0.0755(6) Uani 1 1 d .
F23 F 0.3718(3) 0.4718(3) 0.47776(15) 0.0725(6) Uani 1 1 d .
N1 N 0.2841(3) 0.0669(3) 0.33188(16) 0.0492(5) Uani 1 1 d .
C14 C 0.7110(4) 0.2549(5) 0.0876(2) 0.0594(8) Uani 1 1 d .
C33 C 0.1375(4) 0.2234(4) 0.12589(17) 0.0461(6) Uani 1 1 d .
C35 C -0.1049(4) 0.3136(4) 0.24091(18) 0.0484(6) Uani 1 1 d .
C31 C -0.0074(5) 0.1424(4) 0.24133(19) 0.0533(7) Uani 1 1 d .
C12 C 0.5664(4) 0.1119(4) 0.1692(2) 0.0523(7) Uani 1 1 d .
C23 C 0.2414(4) 0.5074(4) 0.43923(19) 0.0514(6) Uani 1 1 d .
C22 C 0.2609(4) 0.3960(3) 0.38083(17) 0.0441(5) Uani 1 1 d .
C24 C 0.0899(5) 0.6544(4) 0.45844(18) 0.0525(7) Uani 1 1 d .
C15 C 0.5546(4) 0.3987(4) 0.10715(19) 0.0537(7) Uani 1 1 d .
C37 C 0.2735(6) -0.0924(5) 0.1432(3) 0.0766(11) Uani 1 1 d .
H37A H 0.3843 -0.1011 0.1109 0.115 Uiso 1 1 calc GR
H37B H 0.2272 -0.1344 0.1098 0.115 Uiso 1 1 calc GR
H37C H 0.2912 -0.1553 0.1922 0.115 Uiso 1 1 calc GR
C39 C -0.0796(5) 0.5366(4) 0.1373(3) 0.0640(8) Uani 1 1 d .
H39A H -0.1477 0.6181 0.1830 0.096 Uiso 1 1 calc GR
H39B H -0.1529 0.5467 0.1011 0.096 Uiso 1 1 calc GR
H39C H 0.0180 0.5529 0.1062 0.096 Uiso 1 1 calc GR
C36 C -0.0572(7) 0.0333(6) 0.3008(3) 0.0800(12) Uani 1 1 d .
H36A H 0.0479 -0.0613 0.3087 0.120 Uiso 1 1 calc GR
H36B H -0.1248 -0.0019 0.2782 0.120 Uiso 1 1 calc GR
H36C H -0.1267 0.0928 0.3537 0.120 Uiso 1 1 calc GR
C13 C 0.7180(4) 0.1116(5) 0.1188(2) 0.0596(8) Uani 1 1 d .
C21 C 0.1354(4) 0.4212(3) 0.33781(16) 0.0404(5) Uani 1 1 d .
C1 C 0.3388(4) -0.0315(4) 0.3762(2) 0.0498(6) Uani 1 1 d .
C16 C 0.4060(4) 0.3938(4) 0.15874(19) 0.0480(6) Uani 1 1 d .
C2 C 0.4135(5) -0.1571(4) 0.4344(3) 0.0675(9) Uani 1 1 d .
H2A H 0.3987 -0.2507 0.4255 0.101 Uiso 1 1 calc GR
H2B H 0.3539 -0.1127 0.4910 0.101 Uiso 1 1 calc GR
H2C H 0.5371 -0.1905 0.4249 0.101 Uiso 1 1 calc GR
C34 C -0.0115(4) 0.3690(4) 0.17100(18) 0.0453(6) Uani 1 1 d .
C40 C -0.2872(5) 0.4156(6) 0.2956(2) 0.0727(11) Uani 1 1 d .
H40A H -0.2842 0.4023 0.3535 0.109 Uiso 1 1 calc GR
H40B H -0.3663 0.3801 0.2848 0.109 Uiso 1 1 calc GR
H40C H -0.3278 0.5295 0.2834 0.109 Uiso 1 1 calc GR
C11 C 0.4043(3) 0.2521(3) 0.19071(17) 0.0426(5) Uani 1 1 d .
C38 C 0.2560(5) 0.2203(5) 0.0419(2) 0.0645(8) Uani 1 1 d .
H38A H 0.2590 0.3232 0.0356 0.097 Uiso 1 1 calc GR
H38B H 0.2114 0.2036 -0.0019 0.097 Uiso 1 1 calc GR
H38C H 0.3733 0.1320 0.0383 0.097 Uiso 1 1 calc GR
C32 C 0.1454(4) 0.0847(4) 0.16938(19) 0.0499(6) Uani 1 1 d .
C26 C -0.0126(4) 0.5728(4) 0.35972(18) 0.0453(6) Uani 1 1 d .
C25 C -0.0395(4) 0.6875(4) 0.41856(19) 0.0502(6) Uani 1 1 d .

loop_
_atom_site_aniso_label
_atom_site_aniso_U_11
_atom_site_aniso_U_22
_atom_site_aniso_U_33
_atom_site_aniso_U_23
_atom_site_aniso_U_13
_atom_site_aniso_U_12
Rh1 0.03867(11) 0.03551(11) 0.03423(11) 0.00192(7) -0.00484(7) -0.01646(8)
F15 0.0856(15) 0.0842(15) 0.0758(14) 0.0083(12) -0.0006(11) -0.0595(13)
F26 0.0507(10) 0.0610(11) 0.0776(13) -0.0134(10) -0.0252(9) -0.0095(8)
F22 0.0501(9) 0.0523(9) 0.0663(11) 0.0037(8) -0.0218(8) -0.0182(8)
F14 0.0613(12) 0.124(2) 0.0740(14) -0.0274(14) 0.0186(11) -0.0584(14)
F16 0.0525(10) 0.0454(9) 0.0782(13) 0.0102(9) -0.0039(9) -0.0199(8)
F24 0.0933(16) 0.0821(15) 0.0630(12) -0.0255(11) -0.0050(11) -0.0513(13)
F25 0.0581(11) 0.0507(10) 0.0763(13) -0.0185(9) 0.0021(9) -0.0164(9)
F13 0.0422(10) 0.0837(16) 0.1062(19) -0.0345(14) 0.0070(11) -0.0090(10)
F12 0.0581(11) 0.0444(10) 0.0934(16) -0.0012(10) -0.0012(11) -0.0079(8)
F23 0.0808(14) 0.0846(14) 0.0695(12) 0.0045(11) -0.0378(11) -0.0436(12)
N1 0.0536(13) 0.0428(12) 0.0482(12) 0.0073(10) -0.0123(10) -0.0213(10)
C14 0.0496(16) 0.086(2) 0.0474(15) -0.0158(15) 0.0027(12) -0.0399(16)
C33 0.0498(14) 0.0534(15) 0.0353(12) -0.0004(11) -0.0077(10) -0.0256(12)
C35 0.0431(14) 0.0617(17) 0.0421(13) -0.0041(12) -0.0071(11) -0.0268(13)
C31 0.0636(18) 0.0672(19) 0.0463(14) 0.0071(13) -0.0129(13) -0.0453(16)
C12 0.0455(15) 0.0477(15) 0.0530(16) -0.0090(12) -0.0037(12) -0.0161(12)
C23 0.0605(17) 0.0625(17) 0.0425(14) 0.0067(12) -0.0143(12) -0.0377(15)
C22 0.0462(13) 0.0450(13) 0.0419(13) 0.0049(11) -0.0101(10) -0.0229(11)
C24 0.0672(18) 0.0572(17) 0.0391(13) -0.0055(12) 0.0001(12) -0.0395(15)
C15 0.0596(17) 0.0667(19) 0.0439(14) -0.0014(13) -0.0043(12) -0.0405(16)
C37 0.087(3) 0.0469(18) 0.091(3) -0.0130(18) -0.020(2) -0.0263(18)
C39 0.070(2) 0.0537(17) 0.068(2) 0.0138(15) -0.0315(17) -0.0235(16)
C36 0.104(3) 0.100(3) 0.069(2) 0.026(2) -0.025(2) -0.076(3)
C13 0.0387(14) 0.068(2) 0.0564(17) -0.0209(15) 0.0007(12) -0.0160(14)
C21 0.0436(13) 0.0415(12) 0.0346(11) -0.0004(9) -0.0039(9) -0.0214(11)
C1 0.0472(14) 0.0411(13) 0.0540(16) 0.0054(12) -0.0088(12) -0.0176(11)
C16 0.0448(14) 0.0519(15) 0.0461(14) -0.0003(12) -0.0056(11) -0.0243(12)
C2 0.065(2) 0.0515(17) 0.071(2) 0.0195(16) -0.0195(17) -0.0164(15)
C34 0.0470(14) 0.0472(14) 0.0421(13) 0.0022(11) -0.0134(11) -0.0213(11)
C40 0.0483(17) 0.105(3) 0.062(2) -0.022(2) 0.0038(15) -0.0387(19)
C11 0.0375(12) 0.0465(13) 0.0385(12) -0.0016(10) -0.0024(9) -0.0184(11)
C38 0.066(2) 0.083(2) 0.0390(14) -0.0004(15) -0.0021(13) -0.0364(18)
C32 0.0584(16) 0.0470(15) 0.0462(14) -0.0024(12) -0.0118(12) -0.0263(13)
C26 0.0435(13) 0.0468(14) 0.0425(13) -0.0007(11) -0.0064(10) -0.0206(11)
C25 0.0510(15) 0.0451(14) 0.0460(14) -0.0047(11) 0.0029(12) -0.0224(12)

loop_
_atom_type_symbol
_atom_type_description
_atom_type_scat_dispersion_real
_atom_type_scat_dispersion_imag
_atom_type_scat_source
C C 0.0181 0.0091 'International Tables Vol C Tables 4.2.6.8 and 6.1.1.4'
H H 0.0000 0.0000 'International Tables Vol C Tables 4.2.6.8 and 6.1.1.4'
F F 0.0727 0.0534 'International Tables Vol C Tables 4.2.6.8 and 6.1.1.4'
N N 0.0311 0.0180 'International Tables Vol C Tables 4.2.6.8 and 6.1.1.4'
Rh Rh 0.0927 3.6045 'International Tables Vol C Tables 4.2.6.8 and 6.1.1.4'

loop_
_exptl_crystal_face_index_h
_exptl_crystal_face_index_k
_exptl_crystal_face_index_l
_exptl_crystal_face_perp_dist
_exptl_oxdiff_crystal_face_indexfrac_h
_exptl_oxdiff_crystal_face_indexfrac_k
_exptl_oxdiff_crystal_face_indexfrac_l
_exptl_oxdiff_crystal_face_x
_exptl_oxdiff_crystal_face_y
_exptl_oxdiff_crystal_face_z
0 6 -1 0.0594 0.0000 5.5000 -1.5000 -0.1049 -0.6015 0.8501
0 -6 1 0.0404 -0.0000 -5.5000 1.5000 0.1049 0.6015 -0.8501
-4 1 -5 0.0852 -4.0000 1.0000 -5.0000 -0.1612 -0.9187 0.0495
4 -1 5 0.0852 4.0000 -1.0000 5.0000 0.1612 0.9187 -0.0495
5 5 5 0.1118 5.0000 4.5000 4.5000 0.0745 0.5173 0.8250
-5 -5 -5 0.0958 -5.0000 -4.5000 -4.5000 -0.0745 -0.5173 -0.8250
0 1 11 0.0386 0.0000 0.5000 10.5000 1.0048 0.0753 0.1864
0 -1 -11 0.0216 -0.0000 -0.5000 -10.5000 -1.0048 -0.0753 -0.1864

loop_
_geom_angle_atom_site_label_1
_geom_angle_atom_site_label_2
_geom_angle_atom_site_label_3
_geom_angle
N1 Rh1 C33 131.08(11)
N1 Rh1 C35 118.77(11)
N1 Rh1 C31 91.03(11)
N1 Rh1 C21 87.18(10)
N1 Rh1 C34 153.74(11)
N1 Rh1 C32 96.44(11)
C33 Rh1 C35 62.64(10)
C33 Rh1 C31 62.53(11)
C33 Rh1 C32 37.26(11)
C31 Rh1 C35 36.02(13)
C21 Rh1 C33 141.65(11)
C21 Rh1 C35 104.88(10)
C21 Rh1 C31 129.52(11)
C21 Rh1 C34 108.57(11)
C21 Rh1 C32 167.05(11)
C34 Rh1 C33 38.49(11)
C34 Rh1 C35 37.93(11)
C34 Rh1 C31 62.72(12)
C34 Rh1 C32 63.80(11)
C11 Rh1 N1 94.89(11)
C11 Rh1 C33 87.93(11)
C11 Rh1 C35 144.72(11)
C11 Rh1 C31 144.45(11)
C11 Rh1 C21 85.83(10)
C11 Rh1 C34 106.81(11)
C11 Rh1 C32 106.17(11)
C32 Rh1 C35 62.50(11)
C32 Rh1 C31 38.29(12)
C1 N1 Rh1 176.9(3)
F14 C14 C15 119.7(4)
F14 C14 C13 120.7(3)
C13 C14 C15 119.6(3)
C34 C33 Rh1 70.57(15)
C34 C33 C38 125.2(3)
C38 C33 Rh1 127.7(2)
C32 C33 Rh1 71.71(16)
C32 C33 C34 109.1(3)
C32 C33 C38 125.5(3)
C31 C35 Rh1 70.80(17)
C31 C35 C34 108.0(3)
C31 C35 C40 124.7(3)
C34 C35 Rh1 67.59(15)
C34 C35 C40 126.7(3)
C40 C35 Rh1 134.2(2)
C35 C31 Rh1 73.18(17)
C35 C31 C36 126.3(3)
C35 C31 C32 108.7(3)
C36 C31 Rh1 127.5(3)
C32 C31 Rh1 69.08(16)
C32 C31 C36 124.8(4)
F12 C12 C13 115.8(3)
F12 C12 C11 120.6(3)
C11 C12 C13 123.5(3)
F23 C23 C22 120.4(3)
F23 C23 C24 119.6(3)
C24 C23 C22 120.0(3)
F22 C22 C23 114.1(3)
F22 C22 C21 121.2(2)
C23 C22 C21 124.7(3)
F24 C24 C23 121.0(3)
F24 C24 C25 120.6(3)
C23 C24 C25 118.4(3)
F15 C15 C14 120.1(3)
F15 C15 C16 121.1(3)
C14 C15 C16 118.8(3)
H37A C37 H37B 109.5
H37A C37 H37C 109.5
H37B C37 H37C 109.5
C32 C37 H37A 109.5
C32 C37 H37B 109.5
C32 C37 H37C 109.5
H39A C39 H39B 109.5
H39A C39 H39C 109.5
H39B C39 H39C 109.5
C34 C39 H39A 109.5
C34 C39 H39B 109.5
C34 C39 H39C 109.5
C31 C36 H36A 109.5
C31 C36 H36B 109.5
C31 C36 H36C 109.5
H36A C36 H36B 109.5
H36A C36 H36C 109.5
H36B C36 H36C 109.5
F13 C13 C14 120.1(3)
F13 C13 C12 120.1(4)
C14 C13 C12 119.8(3)
C22 C21 Rh1 122.9(2)
C26 C21 Rh1 125.2(2)
C26 C21 C22 111.9(2)
N1 C1 C2 178.1(4)
F16 C16 C15 115.0(3)
F16 C16 C11 120.9(3)
C11 C16 C15 124.2(3)
C1 C2 H2A 109.5
C1 C2 H2B 109.5
C1 C2 H2C 109.5
H2A C2 H2B 109.5
H2A C2 H2C 109.5
H2B C2 H2C 109.5
C33 C34 Rh1 70.94(16)
C33 C34 C35 106.8(3)
C33 C34 C39 124.4(3)
C35 C34 Rh1 74.47(17)
C35 C34 C39 126.8(3)
C39 C34 Rh1 132.2(2)
C35 C40 H40A 109.5
C35 C40 H40B 109.5
C35 C40 H40C 109.5
H40A C40 H40B 109.5
H40A C40 H40C 109.5
H40B C40 H40C 109.5
C12 C11 Rh1 122.9(2)
C16 C11 Rh1 122.4(2)
C16 C11 C12 114.1(3)
C33 C38 H38A 109.5
C33 C38 H38B 109.5
C33 C38 H38C 109.5
H38A C38 H38B 109.5
H38A C38 H38C 109.5
H38B C38 H38C 109.5
C33 C32 Rh1 71.03(16)
C33 C32 C31 107.2(3)
C33 C32 C37 127.3(3)
C31 C32 Rh1 72.63(17)
C31 C32 C37 125.2(3)
C37 C32 Rh1 126.7(3)
F26 C26 C21 120.6(3)
F26 C26 C25 113.7(3)
C21 C26 C25 125.6(3)
F25 C25 C24 119.7(3)
F25 C25 C26 120.9(3)
C24 C25 C26 119.3(3)

loop_
_geom_bond_atom_site_label_1
_geom_bond_atom_site_label_2
_geom_bond_distance
Rh1 N1 2.077(3)
Rh1 C33 2.186(3)
Rh1 C35 2.273(3)
Rh1 C31 2.243(3)
Rh1 C21 2.109(3)
Rh1 C34 2.181(3)
Rh1 C11 2.072(3)
Rh1 C32 2.195(3)
F15 C15 1.338(4)
F26 C26 1.358(4)
F22 C22 1.358(3)
F14 C14 1.347(4)
F16 C16 1.353(4)
F24 C24 1.345(3)
F25 C25 1.346(4)
F13 C13 1.344(4)
F12 C12 1.350(4)
F23 C23 1.354(4)
N1 C1 1.122(4)
C14 C15 1.372(5)
C14 C13 1.361(6)
C33 C34 1.439(4)
C33 C38 1.504(4)
C33 C32 1.400(4)
C35 C31 1.396(5)
C35 C34 1.450(4)
C35 C40 1.503(4)
C31 C36 1.490(5)
C31 C32 1.456(4)
C12 C13 1.389(5)
C12 C11 1.383(4)
C23 C22 1.383(4)
C23 C24 1.366(5)
C22 C21 1.390(4)
C24 C25 1.367(5)
C15 C16 1.393(4)
C37 H37A 0.9600
C37 H37B 0.9600
C37 H37C 0.9600
C37 C32 1.498(5)
C39 H39A 0.9600
C39 H39B 0.9600
C39 H39C 0.9600
C39 C34 1.490(4)
C36 H36A 0.9600
C36 H36B 0.9600
C36 H36C 0.9600
C21 C26 1.380(4)
C1 C2 1.460(4)
C16 C11 1.378(4)
C2 H2A 0.9600
C2 H2B 0.9600
C2 H2C 0.9600
C40 H40A 0.9600
C40 H40B 0.9600
C40 H40C 0.9600
C38 H38A 0.9600
C38 H38B 0.9600
C38 H38C 0.9600
C26 C25 1.384(4)
